data_1555435
loop_
_publ_author_name
'Shyam Sundar, M.'
'Bedekar, Ashutosh V.'

_publ_section_title
;
 Synthesis and Study of 7,12,17-Trioxa[11]helicene.
;
_journal_issue 23
_journal_name_full 'Organic letters'
_journal_page_first 5808
_journal_page_last 5811
_journal_paper_doi 10.1021/acs.orglett.5b02948
_journal_volume 17
_journal_year 2015
_chemical_formula_moiety 'C22 H16 O4'
_chemical_formula_sum 'C22 H16 O4'
_chemical_formula_weight 344.35
_space_group_IT_number 33
_space_group_name_Hall 'P 2c -2n'
_space_group_name_H-M_alt 'P n a 21'
_symmetry_cell_setting orthorhombic
_symmetry_space_group_name_H-M 'P n a 21'
_atom_sites_solution_hydrogens geom
_atom_sites_solution_primary direct
_atom_sites_solution_secondary difmap
_audit_creation_method SHELXL-97
_cell_angle_alpha 90.00
_cell_angle_beta 90.00
_cell_angle_gamma 90.00
_cell_formula_units_Z 8
_cell_length_a 23.0883(10)
_cell_length_b 8.2485(4)
_cell_length_c 17.6035(8)
_cell_measurement_temperature 293(2)
_cell_volume 3352.5(3)
_computing_structure_refinement 'SHELXL-97 (Sheldrick, 1997)'
_computing_structure_solution 'SHELXS-97 (Sheldrick, 1990)'
_diffrn_ambient_temperature 293(2)
_diffrn_measured_fraction_theta_full 1.000
_diffrn_measured_fraction_theta_max 1.000
_diffrn_measurement_device_type 'Xcalibur, Eos, Gemini'
_diffrn_measurement_method '\w scans'
_diffrn_radiation_monochromator graphite
_diffrn_radiation_source 'fine-focus sealed tube'
_diffrn_radiation_type MoK\a
_diffrn_radiation_wavelength 0.71073
_diffrn_reflns_av_R_equivalents 0.0318
_diffrn_reflns_av_sigmaI/netI 0.0390
_diffrn_reflns_limit_h_max 30
_diffrn_reflns_limit_h_min -29
_diffrn_reflns_limit_k_max 10
_diffrn_reflns_limit_k_min -11
_diffrn_reflns_limit_l_max 23
_diffrn_reflns_limit_l_min -23
_diffrn_reflns_number 19835
_diffrn_reflns_theta_full 29.03
_diffrn_reflns_theta_max 29.03
_diffrn_reflns_theta_min 3.25
_exptl_absorpt_coefficient_mu 0.094
_exptl_crystal_colour orange
_exptl_crystal_density_diffrn 1.303
_exptl_crystal_density_method 'not measured'
_exptl_crystal_description plate
_exptl_crystal_F_000 1440
_exptl_crystal_size_max 0.29
_exptl_crystal_size_mid 0.26
_exptl_crystal_size_min 0.21
_refine_diff_density_max 0.174
_refine_diff_density_min -0.171
_refine_diff_density_rms 0.031
_refine_ls_abs_structure_details 'Flack H D (1983), Acta Cryst. A39, 876-881'
_refine_ls_abs_structure_Flack 0.3(9)
_refine_ls_extinction_method none
_refine_ls_goodness_of_fit_ref 1.034
_refine_ls_hydrogen_treatment mixed
_refine_ls_matrix_type full
_refine_ls_number_parameters 473
_refine_ls_number_reflns 7464
_refine_ls_number_restraints 37
_refine_ls_restrained_S_all 1.034
_refine_ls_R_factor_all 0.0788
_refine_ls_R_factor_gt 0.0533
_refine_ls_shift/su_max 0.042
_refine_ls_shift/su_mean 0.001
_refine_ls_structure_factor_coef Fsqd
_refine_ls_weighting_details 'calc w=1/[\s^2^(Fo^2^)+(0.0427P)^2^+0.6152P] where P=(Fo^2^+2Fc^2^)/3'
_refine_ls_weighting_scheme calc
_refine_ls_wR_factor_gt 0.1055
_refine_ls_wR_factor_ref 0.1179
_reflns_number_gt 5527
_reflns_number_total 8951
_reflns_threshold_expression >2sigma(I)
_cod_data_source_file ol5b02948_si_001.cif
_cod_data_source_block exp_434
_cod_database_code 1555435

loop_
_symmetry_equiv_pos_as_xyz
'x, y, z'
'-x, -y, z+1/2'
'-x+1/2, y+1/2, z+1/2'
'x+1/2, -y+1/2, z'

loop_
_atom_site_label
_atom_site_type_symbol
_atom_site_fract_x
_atom_site_fract_y
_atom_site_fract_z
_atom_site_U_iso_or_equiv
_atom_site_adp_type
_atom_site_occupancy
_atom_site_symmetry_multiplicity
_atom_site_calc_flag
_atom_site_refinement_flags
O24 O 0.17922(6) 0.11737(19) 0.48636(10) 0.0448(4) Uani 1 1 d .
O22 O 0.08762(7) 0.2023(2) 0.45717(10) 0.0489(4) Uani 1 1 d .
C11 C 0.15566(9) 0.4034(3) 0.47895(13) 0.0380(5) Uani 1 1 d .
O2 O 0.24527(9) 0.6176(2) 0.34599(11) 0.0607(5) Uani 1 1 d .
C13 C 0.21373(9) 0.3535(3) 0.34548(13) 0.0391(5) Uani 1 1 d .
O26 O 0.11996(9) 0.0858(3) 0.61709(12) 0.0718(6) Uani 1 1 d .
C6 C 0.14042(10) 0.5320(3) 0.52674(14) 0.0465(6) Uani 1 1 d .
C14 C 0.20833(10) 0.2017(3) 0.30620(13) 0.0415(5) Uani 1 1 d .
C3 C 0.20863(11) 0.5982(3) 0.40579(15) 0.0490(6) Uani 1 1 d .
C12 C 0.18845(9) 0.4368(3) 0.41289(13) 0.0393(5) Uani 1 1 d .
C10 C 0.13667(9) 0.2343(3) 0.50189(13) 0.0403(5) Uani 1 1 d .
C7 C 0.10553(11) 0.5039(4) 0.59478(15) 0.0581(8) Uani 1 1 d .
H7 H 0.0911 0.5938 0.6205 0.070 Uiso 1 1 calc R
C4 C 0.19377(13) 0.7245(3) 0.45149(17) 0.0590(7) Uani 1 1 d .
H4 H 0.2074 0.8288 0.4423 0.071 Uiso 1 1 calc R
C15 C 0.16750(11) 0.0794(3) 0.32229(15) 0.0485(6) Uani 1 1 d .
H15 H 0.1418 0.0941 0.3624 0.058 Uiso 1 1 calc R
C21 C 0.28294(13) 0.4472(4) 0.24759(17) 0.0686(8) Uani 1 1 d .
H21 H 0.3062 0.5301 0.2289 0.082 Uiso 1 1 calc R
C9 C 0.11714(10) 0.2173(4) 0.58622(15) 0.0526(7) Uani 1 1 d .
C17 C 0.20230(15) -0.0877(4) 0.22057(17) 0.0672(8) Uani 1 1 d .
H17 H 0.2011 -0.1852 0.1941 0.081 Uiso 1 1 calc R
C8 C 0.09319(12) 0.3590(4) 0.62202(16) 0.0604(8) Uani 1 1 d .
H8 H 0.0691 0.3486 0.6641 0.073 Uiso 1 1 calc R
C1 C 0.24823(11) 0.4701(3) 0.31099(15) 0.0512(6) Uani 1 1 d .
C20 C 0.28168(13) 0.3004(4) 0.21413(16) 0.0675(8) Uani 1 1 d .
H20 H 0.3057 0.2799 0.1729 0.081 Uiso 1 1 calc R
C16 C 0.16468(14) -0.0600(4) 0.28058(17) 0.0629(8) Uani 1 1 d .
H16 H 0.1370 -0.1378 0.2927 0.075 Uiso 1 1 calc R
C18 C 0.24095(13) 0.0290(4) 0.20085(17) 0.0632(8) Uani 1 1 d .
H18 H 0.2657 0.0110 0.1601 0.076 Uiso 1 1 calc R
C25 C 0.23156(11) 0.1362(4) 0.52845(19) 0.0617(8) Uani 1 1 d .
H25A H 0.2251 0.1052 0.5803 0.093 Uiso 1 1 calc R
H25B H 0.2437 0.2474 0.5265 0.093 Uiso 1 1 calc R
H25C H 0.2611 0.0685 0.5068 0.093 Uiso 1 1 calc R
C19 C 0.24437(11) 0.1768(3) 0.24072(14) 0.0511(7) Uani 1 1 d .
C23 C 0.05919(12) 0.0471(4) 0.46581(18) 0.0662(8) Uani 1 1 d .
H23A H 0.0478 0.0328 0.5178 0.099 Uiso 1 1 calc R
H23B H 0.0854 -0.0380 0.4515 0.099 Uiso 1 1 calc R
H23C H 0.0255 0.0435 0.4338 0.099 Uiso 1 1 calc R
C5 C 0.15816(13) 0.6917(3) 0.51129(16) 0.0586(7) Uani 1 1 d .
H5 H 0.1454 0.7760 0.5422 0.070 Uiso 1 1 calc R
O48 O 0.40853(6) 0.88381(19) 0.35717(10) 0.0462(4) Uani 1 1 d .
O46 O 0.46717(7) 0.7936(2) 0.45314(11) 0.0604(5) Uani 1 1 d .
C27 C 0.41812(13) 0.5970(4) 0.3831(2) 0.0679(9) Uani 1 1 d U
C30 C 0.52476(11) 0.7776(4) 0.25317(16) 0.0569(7) Uani 1 1 d .
C45 C 0.41398(10) 0.7689(3) 0.41578(16) 0.0525(7) Uani 1 1 d .
C31 C 0.53003(12) 0.9010(4) 0.30533(18) 0.0626(8) Uani 1 1 d .
H31 H 0.5107 0.8918 0.3515 0.075 Uiso 1 1 calc R
C49 C 0.35479(12) 0.8743(3) 0.31703(18) 0.0602(7) Uani 1 1 d .
H49A H 0.3237 0.9039 0.3504 0.090 Uiso 1 1 calc R
H49B H 0.3490 0.7656 0.2992 0.090 Uiso 1 1 calc R
H49C H 0.3556 0.9472 0.2745 0.090 Uiso 1 1 calc R
C29 C 0.49317(13) 0.6317(4) 0.26293(18) 0.0611(8) Uani 1 1 d .
C28 C 0.45246(14) 0.5563(3) 0.3177(2) 0.0699(9) Uani 1 1 d U
C44 C 0.36658(13) 0.8014(6) 0.4761(2) 0.0802(11) Uani 1 1 d .
C47 C 0.47833(14) 0.9510(5) 0.4861(2) 0.0853(11) Uani 1 1 d .
H47A H 0.4626 0.9548 0.5366 0.128 Uiso 1 1 calc R
H47B H 0.4604 1.0333 0.4555 0.128 Uiso 1 1 calc R
H47C H 0.5194 0.9695 0.4881 0.128 Uiso 1 1 calc R
C39 C 0.4470(2) 0.3938(5) 0.2912(4) 0.1057(15) Uani 1 1 d U
C35 C 0.55857(15) 0.7967(5) 0.18363(18) 0.0802(11) Uani 1 1 d .
O50 O 0.35240(11) 0.9399(4) 0.48929(15) 0.1036(9) Uani 1 1 d .
O38 O 0.47614(16) 0.3710(4) 0.2250(2) 0.1242(13) Uani 1 1 d .
C33 C 0.59228(16) 1.0567(6) 0.2247(3) 0.0988(13) Uani 1 1 d .
H33 H 0.6132 1.1510 0.2154 0.119 Uiso 1 1 calc R
C32 C 0.56256(14) 1.0369(5) 0.2919(2) 0.0792(10) Uani 1 1 d .
H32 H 0.5646 1.1173 0.3289 0.095 Uiso 1 1 calc R
C34 C 0.59052(15) 0.9396(7) 0.1737(2) 0.0933(13) Uani 1 1 d .
H34 H 0.6115 0.9524 0.1290 0.112 Uiso 1 1 calc R
C37 C 0.50275(19) 0.5125(5) 0.2081(3) 0.0934(14) Uani 1 1 d .
C41 C 0.38689(16) 0.4761(5) 0.4200(3) 0.1045(15) Uani 1 1 d U
C42 C 0.3530(2) 0.5129(8) 0.4866(4) 0.140(3) Uani 1 1 d U
H42 H 0.3370 0.4253 0.5124 0.168 Uiso 1 1 calc R
C43 C 0.34245(16) 0.6583(9) 0.5146(3) 0.126(2) Uani 1 1 d U
H43 H 0.3200 0.6702 0.5581 0.151 Uiso 1 1 calc R
C1A C 0.5610(2) 0.6748(8) 0.1310(3) 0.1151(16) Uani 1 1 d .
H1A H 0.5813 0.6930 0.0862 0.138 Uiso 1 1 calc R
C1B C 0.4182(3) 0.2780(6) 0.3275(5) 0.154(3) Uani 1 1 d U
H1B H 0.4189 0.1727 0.3086 0.185 Uiso 1 1 calc R
C1C C 0.5357(2) 0.5316(7) 0.1409(3) 0.1074(17) Uani 1 1 d .
H1C H 0.5395 0.4484 0.1056 0.129 Uiso 1 1 calc R
C1D C 0.3874(2) 0.3104(6) 0.3920(5) 0.142(2) Uani 1 1 d U
H1D H 0.3674 0.2288 0.4173 0.171 Uiso 1 1 calc R

loop_
_atom_site_aniso_label
_atom_site_aniso_U_11
_atom_site_aniso_U_22
_atom_site_aniso_U_33
_atom_site_aniso_U_23
_atom_site_aniso_U_13
_atom_site_aniso_U_12
O24 0.0388(8) 0.0441(10) 0.0516(9) 0.0043(8) -0.0020(8) -0.0004(7)
O22 0.0380(8) 0.0580(11) 0.0506(10) 0.0031(9) -0.0095(8) -0.0096(8)
C11 0.0327(10) 0.0442(14) 0.0371(12) -0.0002(11) -0.0077(10) 0.0015(9)
O2 0.0730(13) 0.0501(12) 0.0589(12) 0.0112(10) 0.0050(10) -0.0170(9)
C13 0.0337(11) 0.0466(14) 0.0369(12) 0.0042(11) -0.0036(10) -0.0018(9)
O26 0.0680(13) 0.0922(16) 0.0552(12) 0.0307(12) 0.0062(11) 0.0003(11)
C6 0.0424(13) 0.0526(17) 0.0446(13) -0.0044(12) -0.0110(11) 0.0098(11)
C14 0.0379(12) 0.0512(15) 0.0354(12) 0.0033(11) -0.0060(10) 0.0013(10)
C3 0.0546(14) 0.0475(17) 0.0448(14) 0.0076(13) -0.0060(12) -0.0005(12)
C12 0.0381(11) 0.0376(14) 0.0420(12) 0.0044(11) -0.0086(10) 0.0009(10)
C10 0.0315(10) 0.0477(15) 0.0416(13) 0.0000(11) -0.0016(10) -0.0023(10)
C7 0.0456(14) 0.082(2) 0.0469(15) -0.0171(16) -0.0026(13) 0.0172(14)
C4 0.0801(19) 0.0367(16) 0.0602(17) 0.0014(14) -0.0150(17) -0.0026(13)
C15 0.0500(14) 0.0561(16) 0.0395(13) 0.0002(12) -0.0014(11) -0.0060(12)
C21 0.0645(18) 0.085(2) 0.0558(18) 0.0161(18) 0.0128(15) -0.0187(16)
C9 0.0379(12) 0.076(2) 0.0436(14) 0.0107(15) 0.0001(11) -0.0067(13)
C17 0.078(2) 0.069(2) 0.0550(17) -0.0169(15) -0.0097(16) 0.0073(17)
C8 0.0465(15) 0.091(2) 0.0443(15) -0.0035(16) 0.0056(12) 0.0009(15)
C1 0.0534(15) 0.0540(17) 0.0462(14) 0.0088(14) 0.0007(12) -0.0086(12)
C20 0.0598(18) 0.097(3) 0.0460(16) 0.0034(17) 0.0143(14) -0.0038(16)
C16 0.0702(19) 0.0592(19) 0.0592(18) -0.0070(15) -0.0083(15) -0.0106(15)
C18 0.0567(16) 0.085(2) 0.0479(15) -0.0096(16) -0.0002(14) 0.0153(16)
C25 0.0399(13) 0.0627(18) 0.083(2) 0.0093(16) -0.0082(14) 0.0036(12)
C19 0.0448(13) 0.0676(19) 0.0409(14) -0.0026(13) -0.0010(12) 0.0073(12)
C23 0.0501(14) 0.075(2) 0.074(2) 0.0049(16) -0.0038(14) -0.0286(14)
C5 0.0721(18) 0.0485(18) 0.0553(17) -0.0101(14) -0.0190(15) 0.0155(14)
O48 0.0391(9) 0.0438(10) 0.0557(10) 0.0074(8) -0.0070(8) -0.0015(7)
O46 0.0386(9) 0.0823(14) 0.0604(11) 0.0039(11) -0.0123(9) 0.0062(9)
C27 0.0495(15) 0.0508(18) 0.103(2) 0.0355(17) -0.0385(16) -0.0123(13)
C30 0.0388(13) 0.077(2) 0.0549(16) -0.0051(15) -0.0131(13) 0.0157(13)
C45 0.0348(12) 0.0642(19) 0.0585(16) 0.0185(14) -0.0089(12) -0.0010(11)
C31 0.0446(14) 0.083(2) 0.0606(18) -0.0101(16) -0.0023(14) -0.0034(14)
C49 0.0547(15) 0.0567(17) 0.0693(18) 0.0110(15) -0.0216(15) -0.0017(13)
C29 0.0570(17) 0.0587(18) 0.0675(18) -0.0160(16) -0.0242(15) 0.0268(15)
C28 0.0622(18) 0.0403(16) 0.107(3) -0.0019(17) -0.0449(19) 0.0110(13)
C44 0.0417(15) 0.129(3) 0.070(2) 0.042(2) -0.0006(15) 0.0125(18)
C47 0.0608(18) 0.119(3) 0.076(2) -0.042(2) -0.0133(18) 0.0072(18)
C39 0.102(3) 0.049(2) 0.166(5) 0.003(3) -0.069(3) 0.007(2)
C35 0.0617(19) 0.127(3) 0.0516(18) -0.012(2) -0.0196(16) 0.037(2)
O50 0.0680(15) 0.159(3) 0.0841(17) 0.0126(19) 0.0206(14) 0.0376(17)
O38 0.134(3) 0.068(2) 0.170(3) -0.049(2) -0.073(3) 0.0401(19)
C33 0.064(2) 0.140(4) 0.092(3) 0.033(3) -0.013(2) -0.029(2)
C32 0.0537(17) 0.102(3) 0.081(2) 0.001(2) -0.0052(17) -0.0207(18)
C34 0.056(2) 0.158(4) 0.067(2) 0.023(3) -0.0064(18) 0.000(2)
C37 0.090(2) 0.070(3) 0.121(4) -0.036(2) -0.053(3) 0.034(2)
C41 0.067(2) 0.090(3) 0.157(4) 0.077(3) -0.045(3) -0.0220(19)
C42 0.063(3) 0.177(6) 0.181(6) 0.142(5) -0.032(3) -0.027(3)
C43 0.048(2) 0.219(6) 0.111(4) 0.101(5) 0.005(2) 0.010(3)
C1A 0.091(3) 0.180(5) 0.075(3) -0.024(3) -0.014(2) 0.042(3)
C1B 0.134(5) 0.057(3) 0.270(8) 0.019(4) -0.112(5) -0.014(3)
C1C 0.104(3) 0.142(4) 0.076(3) -0.057(3) -0.028(3) 0.066(3)
C1D 0.102(4) 0.065(3) 0.260(7) 0.086(4) -0.083(4) -0.034(3)

loop_
_atom_type_symbol
_atom_type_description
_atom_type_scat_dispersion_real
_atom_type_scat_dispersion_imag
_atom_type_scat_source
C C 0.0033 0.0016 'International Tables Vol C Tables 4.2.6.8 and 6.1.1.4'
H H 0.0000 0.0000 'International Tables Vol C Tables 4.2.6.8 and 6.1.1.4'
O O 0.0106 0.0060 'International Tables Vol C Tables 4.2.6.8 and 6.1.1.4'

loop_
_geom_angle_atom_site_label_1
_geom_angle_atom_site_label_2
_geom_angle_atom_site_label_3
_geom_angle
C10 O24 C25 114.66(19)
C10 O22 C23 118.28(19)
C6 C11 C12 118.8(2)
C6 C11 C10 117.7(2)
C12 C11 C10 123.5(2)
C3 O2 C1 105.98(19)
C1 C13 C14 116.3(2)
C1 C13 C12 104.7(2)
C14 C13 C12 138.7(2)
C11 C6 C5 121.4(2)
C11 C6 C7 120.7(2)
C5 C6 C7 117.9(2)
C15 C14 C13 125.8(2)
C15 C14 C19 116.5(2)
C13 C14 C19 117.4(2)
O2 C3 C4 121.6(2)
O2 C3 C12 112.6(2)
C4 C3 C12 125.8(3)
C11 C12 C3 115.6(2)
C11 C12 C13 140.7(2)
C3 C12 C13 103.5(2)
O24 C10 O22 109.01(18)
O24 C10 C11 112.21(17)
O22 C10 C11 104.90(18)
O24 C10 C9 109.0(2)
O22 C10 C9 106.48(17)
C11 C10 C9 114.9(2)
C8 C7 C6 124.1(3)
C3 C4 C5 117.2(3)
C16 C15 C14 121.8(3)
C20 C21 C1 117.5(3)
O26 C9 C8 123.4(3)
O26 C9 C10 119.4(3)
C8 C9 C10 117.1(2)
C18 C17 C16 119.3(3)
C7 C8 C9 119.6(3)
O2 C1 C21 120.9(2)
O2 C1 C13 113.0(2)
C21 C1 C13 126.1(3)
C21 C20 C19 121.1(3)
C15 C16 C17 121.2(3)
C17 C18 C19 121.5(3)
C18 C19 C20 119.5(3)
C18 C19 C14 119.4(2)
C20 C19 C14 121.0(3)
C4 C5 C6 120.7(3)
C45 O48 C49 113.79(19)
C45 O46 C47 118.2(2)
C41 C27 C28 119.5(4)
C41 C27 C45 117.1(4)
C28 C27 C45 123.4(2)
C31 C30 C29 126.3(3)
C31 C30 C35 115.6(3)
C29 C30 C35 117.9(3)
O48 C45 O46 108.9(2)
O48 C45 C27 110.7(2)
O46 C45 C27 104.8(2)
O48 C45 C44 108.9(2)
O46 C45 C44 105.7(2)
C27 C45 C44 117.5(3)
C32 C31 C30 122.6(3)
C37 C29 C30 115.7(4)
C37 C29 C28 104.7(3)
C30 C29 C28 139.5(3)
C39 C28 C27 115.7(4)
C39 C28 C29 103.7(4)
C27 C28 C29 140.5(3)
O50 C44 C43 124.5(4)
O50 C44 C45 119.0(3)
C43 C44 C45 116.4(4)
C1B C39 O38 124.2(5)
C1B C39 C28 124.3(6)
O38 C39 C28 111.6(4)
C1A C35 C34 120.8(4)
C1A C35 C30 120.7(4)
C34 C35 C30 118.5(3)
C37 O38 C39 107.1(3)
C34 C33 C32 118.8(4)
C31 C32 C33 121.2(4)
C33 C34 C35 123.1(4)
O38 C37 C29 112.6(4)
O38 C37 C1C 121.7(4)
C29 C37 C1C 125.8(4)
C27 C41 C42 120.7(5)
C27 C41 C1D 120.8(5)
C42 C41 C1D 118.5(5)
C43 C42 C41 126.5(4)
C42 C43 C44 119.2(5)
C1C C1A C35 123.1(5)
C39 C1B C1D 121.3(6)
C1A C1C C37 116.4(4)
C1B C1D C41 118.0(5)

loop_
_geom_bond_atom_site_label_1
_geom_bond_atom_site_label_2
_geom_bond_distance
O24 C10 1.404(3)
O24 C25 1.426(3)
O22 C10 1.404(3)
O22 C23 1.446(3)
C11 C6 1.399(3)
C11 C12 1.415(3)
C11 C10 1.517(3)
O2 C3 1.360(3)
O2 C1 1.365(3)
C13 C1 1.389(3)
C13 C14 1.436(3)
C13 C12 1.490(3)
O26 C9 1.214(3)
C6 C5 1.406(4)
C6 C7 1.462(4)
C14 C15 1.409(3)
C14 C19 1.436(3)
C3 C4 1.360(4)
C3 C12 1.415(3)
C10 C9 1.558(4)
C7 C8 1.319(4)
C4 C5 1.363(4)
C15 C16 1.366(4)
C21 C20 1.347(4)
C21 C1 1.387(4)
C9 C8 1.439(4)
C17 C18 1.358(4)
C17 C16 1.387(4)
C20 C19 1.414(4)
C18 C19 1.409(4)
O48 C45 1.406(3)
O48 C49 1.430(3)
O46 C45 1.408(3)
O46 C47 1.445(4)
C27 C41 1.391(5)
C27 C28 1.438(5)
C27 C45 1.534(4)
C30 C31 1.376(4)
C30 C29 1.418(4)
C30 C35 1.460(5)
C45 C44 1.549(4)
C31 C32 1.370(4)
C29 C37 1.395(5)
C29 C28 1.483(5)
C28 C39 1.424(5)
C44 O50 1.211(5)
C44 C43 1.469(6)
C39 C1B 1.329(8)
C39 O38 1.357(6)
C35 C1A 1.369(6)
C35 C34 1.401(5)
O38 C37 1.352(6)
C33 C34 1.320(6)
C33 C32 1.378(5)
C37 C1C 1.415(6)
C41 C42 1.442(8)
C41 C1D 1.453(8)
C42 C43 1.319(8)
C1A C1C 1.329(7)
C1B C1D 1.366(9)
